data_2231630
loop_
_publ_author_name
'Arumugam, Natarajan'
'Almansour, Abdulrahman I.'
'Karama, Usama'
'Rosli, Mohd Mustaqim'
'Razak, Ibrahim Abdul'

_publ_section_title
;
 9-(Pent-4-enyl)anthracene
;
_journal_coeditor_code NG5202
_journal_issue 9
_journal_name_full 'Acta Crystallographica Section E'
_journal_page_first o2251
_journal_paper_doi 10.1107/S1600536811030571
_journal_volume 67
_journal_year 2011
_chemical_formula_iupac 'C19 H18'
_chemical_formula_moiety 'C19 H18'
_chemical_formula_sum 'C19 H18'
_chemical_formula_weight 246.33
_chemical_name_common 9-(pent-4-enyl)anthracene
_chemical_name_systematic
;
9-(Pent-4-enyl)anthracene
;
_space_group_IT_number 14
_symmetry_cell_setting monoclinic
_symmetry_space_group_name_Hall '-P 2ybc'
_symmetry_space_group_name_H-M 'P 1 21/c 1'
_atom_sites_solution_hydrogens geom
_atom_sites_solution_primary direct
_atom_sites_solution_secondary difmap
_audit_creation_method SHELXL-97
_cell_angle_alpha 90.00
_cell_angle_beta 119.0960(10)
_cell_angle_gamma 90.00
_cell_formula_units_Z 4
_cell_length_a 11.1555(2)
_cell_length_b 7.26780(10)
_cell_length_c 19.7129(3)
_cell_measurement_reflns_used 5794
_cell_measurement_temperature 100.0(10)
_cell_measurement_theta_max 33.03
_cell_measurement_theta_min 2.36
_cell_volume 1396.55(4)
_computing_cell_refinement 'SAINT (Bruker, 2009)'
_computing_data_collection 'APEX2 (Bruker, 2009)'
_computing_data_reduction 'SAINT (Bruker, 2009)'
_computing_molecular_graphics 'SHELXTL (Sheldrick, 2008)'
_computing_publication_material
;
SHELXTL (Sheldrick, 2008) and PLATON (Spek, 2009)
;
_computing_structure_refinement 'SHELXTL (Sheldrick, 2008)'
_computing_structure_solution 'SHELXTL (Sheldrick, 2008)'
_diffrn_ambient_temperature 100.0(10)
_diffrn_measured_fraction_theta_full 0.991
_diffrn_measured_fraction_theta_max 0.991
_diffrn_measurement_device_type
;
Bruker SMART APEXII CCD area-detector
;
_diffrn_measurement_method '\f and \w'
_diffrn_radiation_monochromator graphite
_diffrn_radiation_source 'fine-focus sealed tube'
_diffrn_radiation_type MoK\a
_diffrn_radiation_wavelength 0.71073
_diffrn_reflns_av_R_equivalents 0.0276
_diffrn_reflns_av_sigmaI/netI 0.0287
_diffrn_reflns_limit_h_max 16
_diffrn_reflns_limit_h_min -17
_diffrn_reflns_limit_k_max 11
_diffrn_reflns_limit_k_min -9
_diffrn_reflns_limit_l_max 30
_diffrn_reflns_limit_l_min -30
_diffrn_reflns_number 20185
_diffrn_reflns_theta_full 33.12
_diffrn_reflns_theta_max 33.12
_diffrn_reflns_theta_min 2.09
_diffrn_standards_number 0
_exptl_absorpt_coefficient_mu 0.066
_exptl_absorpt_correction_T_max 0.9829
_exptl_absorpt_correction_T_min 0.9532
_exptl_absorpt_correction_type multi-scan
_exptl_absorpt_process_details '(<i>SADABS</i>; Bruker, 2009)'
_exptl_crystal_colour colourless
_exptl_crystal_density_diffrn 1.172
_exptl_crystal_density_method 'not measured'
_exptl_crystal_description block
_exptl_crystal_F_000 528
_exptl_crystal_size_max 0.73
_exptl_crystal_size_mid 0.38
_exptl_crystal_size_min 0.26
_refine_diff_density_max 0.468
_refine_diff_density_min -0.234
_refine_ls_extinction_method none
_refine_ls_goodness_of_fit_ref 1.052
_refine_ls_hydrogen_treatment constr
_refine_ls_matrix_type full
_refine_ls_number_parameters 172
_refine_ls_number_reflns 5271
_refine_ls_number_restraints 0
_refine_ls_restrained_S_all 1.052
_refine_ls_R_factor_all 0.0677
_refine_ls_R_factor_gt 0.0494
_refine_ls_shift/su_max 0.001
_refine_ls_shift/su_mean 0.000
_refine_ls_structure_factor_coef Fsqd
_refine_ls_weighting_details 'calc w=1/[\s^2^(Fo^2^)+(0.0816P)^2^+0.1778P] where P=(Fo^2^+2Fc^2^)/3'
_refine_ls_weighting_scheme calc
_refine_ls_wR_factor_gt 0.1356
_refine_ls_wR_factor_ref 0.1507
_reflns_number_gt 3948
_reflns_number_total 5271
_reflns_threshold_expression I>2\s(I)
_cod_data_source_file ng5202.cif
_cod_data_source_block I
_cod_original_sg_symbol_H-M 'P 21/c'
_cod_database_code 2231630
_cod_database_fobs_code 2231630

loop_
_symmetry_equiv_pos_as_xyz
'x, y, z'
'-x, y+1/2, -z+1/2'
'-x, -y, -z'
'x, -y-1/2, z-1/2'

loop_
_atom_site_type_symbol
_atom_site_label
_atom_site_fract_x
_atom_site_fract_y
_atom_site_fract_z
_atom_site_U_iso_or_equiv
_atom_site_adp_type
_atom_site_calc_flag
_atom_site_refinement_flags
_atom_site_occupancy
_atom_site_symmetry_multiplicity
C C1 0.12149(8) 0.51562(11) 0.87949(5) 0.01455(16) Uani d . 1 1
C C2 0.03754(9) 0.45215(12) 0.91135(5) 0.01904(17) Uani d . 1 1
H H2A 0.0693 0.3540 0.9478 0.023 Uiso calc R 1 1
C C3 -0.08723(9) 0.53006(14) 0.89033(5) 0.02260(19) Uani d . 1 1
H H3A -0.1405 0.4860 0.9126 0.027 Uiso calc R 1 1
C C4 -0.13826(9) 0.67610(14) 0.83556(6) 0.02333(19) Uani d . 1 1
H H4A -0.2250 0.7294 0.8216 0.028 Uiso calc R 1 1
C C5 -0.06301(9) 0.73990(12) 0.80296(5) 0.01996(18) Uani d . 1 1
H H5A -0.0981 0.8372 0.7662 0.024 Uiso calc R 1 1
C C6 0.06813(8) 0.66222(11) 0.82341(5) 0.01545(16) Uani d . 1 1
C C7 0.14534(8) 0.72875(11) 0.79022(5) 0.01635(16) Uani d . 1 1
H H7A 0.1101 0.8263 0.7536 0.020 Uiso calc R 1 1
C C8 0.27345(8) 0.65400(11) 0.81012(5) 0.01535(16) Uani d . 1 1
C C9 0.35206(9) 0.72202(13) 0.77582(5) 0.02136(18) Uani d . 1 1
H H9A 0.3178 0.8221 0.7404 0.026 Uiso calc R 1 1
C C10 0.47518(9) 0.64570(14) 0.79301(6) 0.0248(2) Uani d . 1 1
H H10A 0.5258 0.6919 0.7695 0.030 Uiso calc R 1 1
C C11 0.52754(9) 0.49685(14) 0.84623(6) 0.02274(19) Uani d . 1 1
H H11A 0.6129 0.4430 0.8575 0.027 Uiso calc R 1 1
C C12 0.45707(8) 0.43008(12) 0.88137(5) 0.01865(17) Uani d . 1 1
H H12A 0.4948 0.3312 0.9172 0.022 Uiso calc R 1 1
C C13 0.32723(8) 0.50604(11) 0.86544(5) 0.01458(15) Uani d . 1 1
C C14 0.25201(8) 0.43960(11) 0.90096(5) 0.01431(15) Uani d . 1 1
C C15 0.30778(9) 0.28354(11) 0.95877(5) 0.01744(17) Uani d . 1 1
H H15A 0.2711 0.2941 0.9953 0.021 Uiso calc R 1 1
H H15B 0.4089 0.2943 0.9891 0.021 Uiso calc R 1 1
C C16 0.27031(9) 0.09379(11) 0.91969(5) 0.01856(17) Uani d . 1 1
H H16A 0.3180 0.0757 0.8890 0.022 Uiso calc R 1 1
H H16B 0.1703 0.0887 0.8836 0.022 Uiso calc R 1 1
C C17 0.31046(9) -0.06170(12) 0.97964(5) 0.01997(18) Uani d . 1 1
H H17A 0.3154 -0.1789 0.9555 0.024 Uiso calc R 1 1
H H17B 0.4028 -0.0361 1.0238 0.024 Uiso calc R 1 1
C C18 0.21099(11) -0.08229(13) 1.00944(6) 0.0254(2) Uani d . 1 1
H H18A 0.1204 -0.1198 0.9734 0.031 Uiso calc R 1 1
C C19 0.23850(14) -0.05277(16) 1.08162(7) 0.0363(3) Uani d . 1 1
H H19A 0.3279 -0.0151 1.1195 0.044 Uiso calc R 1 1
H H19C 0.1689 -0.0692 1.0957 0.044 Uiso calc R 1 1

loop_
_atom_site_aniso_label
_atom_site_aniso_U_11
_atom_site_aniso_U_22
_atom_site_aniso_U_33
_atom_site_aniso_U_12
_atom_site_aniso_U_13
_atom_site_aniso_U_23
C1 0.0157(3) 0.0131(3) 0.0142(3) -0.0012(2) 0.0068(3) -0.0018(3)
C2 0.0204(4) 0.0205(4) 0.0175(4) -0.0032(3) 0.0101(3) -0.0017(3)
C3 0.0200(4) 0.0287(4) 0.0226(4) -0.0048(3) 0.0131(3) -0.0049(4)
C4 0.0156(4) 0.0283(4) 0.0260(4) 0.0005(3) 0.0100(3) -0.0056(4)
C5 0.0165(3) 0.0199(4) 0.0207(4) 0.0034(3) 0.0069(3) -0.0005(3)
C6 0.0146(3) 0.0147(3) 0.0157(3) 0.0005(3) 0.0063(3) -0.0014(3)
C7 0.0170(3) 0.0144(3) 0.0164(4) 0.0015(3) 0.0071(3) 0.0018(3)
C8 0.0159(3) 0.0150(3) 0.0151(3) -0.0003(3) 0.0075(3) 0.0001(3)
C9 0.0208(4) 0.0235(4) 0.0215(4) -0.0012(3) 0.0116(3) 0.0027(3)
C10 0.0209(4) 0.0321(5) 0.0253(4) -0.0029(3) 0.0144(4) 0.0003(4)
C11 0.0165(4) 0.0276(4) 0.0245(4) 0.0010(3) 0.0103(3) -0.0046(4)
C12 0.0162(3) 0.0173(4) 0.0203(4) 0.0020(3) 0.0071(3) -0.0017(3)
C13 0.0141(3) 0.0132(3) 0.0152(3) 0.0003(2) 0.0061(3) -0.0022(3)
C14 0.0159(3) 0.0115(3) 0.0139(3) 0.0000(2) 0.0060(3) -0.0008(3)
C15 0.0201(4) 0.0139(3) 0.0155(3) 0.0004(3) 0.0065(3) 0.0009(3)
C16 0.0220(4) 0.0140(3) 0.0171(4) 0.0002(3) 0.0074(3) 0.0004(3)
C17 0.0230(4) 0.0135(3) 0.0200(4) 0.0013(3) 0.0078(3) 0.0019(3)
C18 0.0320(5) 0.0180(4) 0.0272(5) -0.0009(3) 0.0151(4) 0.0021(3)
C19 0.0531(7) 0.0295(5) 0.0336(6) 0.0003(5) 0.0267(5) 0.0015(5)

loop_
_atom_type_symbol
_atom_type_description
_atom_type_scat_dispersion_real
_atom_type_scat_dispersion_imag
_atom_type_scat_source
C C 0.0033 0.0016 'International Tables Vol C Tables 4.2.6.8 and 6.1.1.4'
H H 0.0000 0.0000 'International Tables Vol C Tables 4.2.6.8 and 6.1.1.4'

loop_
_geom_angle_atom_site_label_1
_geom_angle_atom_site_label_2
_geom_angle_atom_site_label_3
_geom_angle
C14 C1 C2 122.63(7)
C14 C1 C6 119.97(7)
C2 C1 C6 117.40(7)
C3 C2 C1 121.30(8)
C3 C2 H2A 119.3
C1 C2 H2A 119.3
C2 C3 C4 120.83(8)
C2 C3 H3A 119.6
C4 C3 H3A 119.6
C5 C4 C3 120.09(8)
C5 C4 H4A 120.0
C3 C4 H4A 120.0
C4 C5 C6 120.84(8)
C4 C5 H5A 119.6
C6 C5 H5A 119.6
C7 C6 C5 120.67(8)
C7 C6 C1 119.80(7)
C5 C6 C1 119.52(8)
C8 C7 C6 120.93(7)
C8 C7 H7A 119.5
C6 C7 H7A 119.5
C7 C8 C9 120.79(8)
C7 C8 C13 119.79(7)
C9 C8 C13 119.41(7)
C10 C9 C8 121.14(8)
C10 C9 H9A 119.4
C8 C9 H9A 119.4
C9 C10 C11 119.78(8)
C9 C10 H10A 120.1
C11 C10 H10A 120.1
C12 C11 C10 120.96(8)
C12 C11 H11A 119.5
C10 C11 H11A 119.5
C11 C12 C13 121.42(8)
C11 C12 H12A 119.3
C13 C12 H12A 119.3
C14 C13 C12 122.63(7)
C14 C13 C8 120.10(7)
C12 C13 C8 117.26(7)
C13 C14 C1 119.36(7)
C13 C14 C15 120.27(7)
C1 C14 C15 120.32(7)
C14 C15 C16 112.59(7)
C14 C15 H15A 109.1
C16 C15 H15A 109.1
C14 C15 H15B 109.1
C16 C15 H15B 109.1
H15A C15 H15B 107.8
C15 C16 C17 111.62(7)
C15 C16 H16A 109.3
C17 C16 H16A 109.3
C15 C16 H16B 109.3
C17 C16 H16B 109.3
H16A C16 H16B 108.0
C18 C17 C16 112.44(7)
C18 C17 H17A 109.1
C16 C17 H17A 109.1
C18 C17 H17B 109.1
C16 C17 H17B 109.1
H17A C17 H17B 107.8
C19 C18 C17 125.45(10)
C19 C18 H18A 117.3
C17 C18 H18A 117.3
C18 C19 H19A 120.0
C18 C19 H19C 120.0
H19A C19 H19C 120.0

loop_
_geom_bond_atom_site_label_1
_geom_bond_atom_site_label_2
_geom_bond_distance
C1 C14 1.4159(11)
C1 C2 1.4340(11)
C1 C6 1.4393(11)
C2 C3 1.3670(12)
C2 H2A 0.9500
C3 C4 1.4208(14)
C3 H3A 0.9500
C4 C5 1.3628(13)
C4 H4A 0.9500
C5 C6 1.4311(11)
C5 H5A 0.9500
C6 C7 1.3971(12)
C7 C8 1.3950(11)
C7 H7A 0.9500
C8 C9 1.4309(12)
C8 C13 1.4385(11)
C9 C10 1.3625(13)
C9 H9A 0.9500
C10 C11 1.4199(14)
C10 H10A 0.9500
C11 C12 1.3650(13)
C11 H11A 0.9500
C12 C13 1.4349(11)
C12 H12A 0.9500
C13 C14 1.4139(11)
C14 C15 1.5108(11)
C15 C16 1.5352(11)
C15 H15A 0.9900
C15 H15B 0.9900
C16 C17 1.5361(12)
C16 H16A 0.9900
C16 H16B 0.9900
C17 C18 1.4941(14)
C17 H17A 0.9900
C17 H17B 0.9900
C18 C19 1.3193(15)
C18 H18A 0.9500
C19 H19A 0.9500
C19 H19C 0.9500

loop_
_geom_hbond_atom_site_label_D
_geom_hbond_atom_site_label_H
_geom_hbond_atom_site_label_A
_geom_hbond_site_symmetry_A
_geom_hbond_distance_DH
_geom_hbond_distance_HA
_geom_hbond_distance_DA
_geom_hbond_angle_DHA
_geom_hbond_publ_flag
C5 H5A Cg2 2_556 0.95 2.63 3.5729(9) 175 yes
C7 H7A Cg1 2_556 0.95 2.74 3.6851(9) 177 yes
C17 H17A Cg2 1_545 0.99 2.58 3.4643(9) 149 yes
C18 H18A Cg1 1_545 0.95 2.90 3.6553(11) 138 yes

loop_
_geom_torsion_atom_site_label_1
_geom_torsion_atom_site_label_2
_geom_torsion_atom_site_label_3
_geom_torsion_atom_site_label_4
_geom_torsion
C14 C1 C2 C3 179.04(8)
C6 C1 C2 C3 -1.14(12)
C1 C2 C3 C4 0.48(14)
C2 C3 C4 C5 0.28(14)
C3 C4 C5 C6 -0.31(14)
C4 C5 C6 C7 -179.61(8)
C4 C5 C6 C1 -0.39(13)
C14 C1 C6 C7 0.14(12)
C2 C1 C6 C7 -179.68(7)
C14 C1 C6 C5 -179.09(7)
C2 C1 C6 C5 1.09(12)
C5 C6 C7 C8 179.78(8)
C1 C6 C7 C8 0.56(12)
C6 C7 C8 C9 179.78(8)
C6 C7 C8 C13 0.13(12)
C7 C8 C9 C10 -177.80(8)
C13 C8 C9 C10 1.85(13)
C8 C9 C10 C11 -0.43(14)
C9 C10 C11 C12 -0.83(15)
C10 C11 C12 C13 0.63(14)
C11 C12 C13 C14 179.98(8)
C11 C12 C13 C8 0.79(12)
C7 C8 C13 C14 -1.54(12)
C9 C8 C13 C14 178.80(8)
C7 C8 C13 C12 177.67(7)
C9 C8 C13 C12 -1.98(11)
C12 C13 C14 C1 -176.95(7)
C8 C13 C14 C1 2.22(12)
C12 C13 C14 C15 0.50(12)
C8 C13 C14 C15 179.67(7)
C2 C1 C14 C13 178.29(7)
C6 C1 C14 C13 -1.52(12)
C2 C1 C14 C15 0.84(12)
C6 C1 C14 C15 -178.97(7)
C13 C14 C15 C16 -86.19(9)
C1 C14 C15 C16 91.23(9)
C14 C15 C16 C17 -172.08(7)
C15 C16 C17 C18 78.26(9)
C16 C17 C18 C19 -114.87(11)

loop_
_cod_related_entry_id
_cod_related_entry_database
_cod_related_entry_code
1 ChemSpider 30656964
